data_4311679
loop_
_publ_author_name
'Shuhei Furukawa'
'Susumu Kitagawa'

_publ_contact_author_address
;
    Department of Synthetic Chemistry and Biological Chemistry, 
    Graduate School of Engineering, Kyoto University,
    Katsura, Nishikyo-ku, Kyoto 615-8510, Japan
;
_publ_contact_author_email ' kitagawa@sbchem.kyoto-u.ac.jp '
_publ_contact_author_fax '+81-75-383-2732 '
_publ_contact_author_name 'Shuhei Furukawa and Susumu Kitagawa'
_publ_contact_author_phone +81-75-383-2733
_publ_section_title
;
 Neutral Paddlewheel Diruthenium Complexes with Tetracarboxylates of Large
 \p-Conjugated Substituents: Facile One-Pot Synthesis, Crystal Structures,
 and Electrochemical Studies
;
_journal_name_full 'Inorganic Chemistry'
_journal_page_first 6464
_journal_page_last 6472
_journal_paper_doi 10.1021/ic0493752
_journal_volume 43
_journal_year 2004
_chemical_formula_sum 'C68 H52 O10 Ru2'
_chemical_formula_weight 1231.29
_space_group_IT_number 14
_symmetry_cell_setting monoclinic
_symmetry_Int_Tables_number 14
_symmetry_space_group_name_Hall '-P 2yab'
_symmetry_space_group_name_H-M 'P 1 21/a 1'
_audit_creation_date 'Mon Aug 25 13:47:30 2003'
_audit_creation_method 'by teXsan'
_cell_angle_alpha 90
_cell_angle_beta 94.586(5)
_cell_angle_gamma 90
_cell_formula_units_Z 4
_cell_length_a 10.336(3)
_cell_length_b 22.802(7)
_cell_length_c 22.722(7)
_cell_measurement_reflns_used 15679
_cell_measurement_temperature 223.2
_cell_measurement_theta_max 27.5
_cell_measurement_theta_min 3.1
_cell_volume 5338(3)
_computing_cell_refinement CRYSTALCLEAR
_computing_data_collection CRYSTALCLEAR
_computing_data_reduction 'teXsan Ver. 1.11'
_computing_publication_material 'teXsan Ver. 1.11'
_computing_structure_refinement 'teXsan Ver. 1.10'
_computing_structure_solution 'DIRDIF94 (PATTY)'
_diffrn_detector_area_resol_mean 14.71
_diffrn_measured_fraction_theta_full 0.9785
_diffrn_measured_fraction_theta_max 0.9785
_diffrn_measurement_device_type 'Rigaku/MSC Mercury CCD'
_diffrn_measurement_method \w
_diffrn_radiation_type 'Mo K\a'
_diffrn_radiation_wavelength 0.7107
_diffrn_reflns_av_R_equivalents 0.025
_diffrn_reflns_limit_h_max 13
_diffrn_reflns_limit_h_min -13
_diffrn_reflns_limit_k_max 28
_diffrn_reflns_limit_k_min -29
_diffrn_reflns_limit_l_max 29
_diffrn_reflns_limit_l_min -25
_diffrn_reflns_number 37794
_diffrn_reflns_theta_full 27.48
_diffrn_reflns_theta_max 27.48
_exptl_absorpt_coefficient_mu 0.631
_exptl_absorpt_correction_T_max 0.828
_exptl_absorpt_correction_T_min 0.828
_exptl_absorpt_correction_type empirical
_exptl_absorpt_process_details REQABA
_exptl_crystal_colour red
_exptl_crystal_density_diffrn 1.532
_exptl_crystal_density_method 'not measured'
_exptl_crystal_description Prism
_exptl_crystal_size_max 0.500
_exptl_crystal_size_mid 0.400
_exptl_crystal_size_min 0.300
_refine_diff_density_max 0.78
_refine_diff_density_min -0.38
_refine_ls_extinction_method none
_refine_ls_goodness_of_fit_ref 0.694
_refine_ls_hydrogen_treatment noref
_refine_ls_number_parameters 721
_refine_ls_number_reflns 7517
_refine_ls_R_factor_gt 0.0293
_refine_ls_shift/su_max 0.0003
_refine_ls_structure_factor_coef Fsqd
_refine_ls_weighting_details 'w = 1/[\s^2^(Fo^2^) + (0.00500(Max(Fo^2^,0) + 2Fc^2^)/3)^2^]'
_refine_ls_weighting_scheme calc
_refine_ls_wR_factor_ref 0.0626
_reflns_number_gt 7517
_reflns_number_total 11989
_reflns_threshold_expression F^2^>2.0\s(F^2^)
_cod_data_source_file ic0493752si20040513_112312_3.cif
_cod_data_source_block '_Ru2Ant4THF2_Complex3'
_cod_original_cell_volume 5337.6(2)
_cod_original_formula_sum 'C68 H52 O10 Ru2 '
_cod_database_code 4311679

loop_
_symmetry_equiv_pos_as_xyz
x,y,z
1/2-x,1/2+y,-z
-x,-y,-z
1/2+x,1/2-y,z

loop_
_atom_site_label
_atom_site_type_symbol
_atom_site_fract_x
_atom_site_fract_y
_atom_site_fract_z
_atom_site_U_iso_or_equiv
_atom_site_adp_type
_atom_site_occupancy
_atom_site_calc_flag
_atom_site_refinement_flags
_atom_site_disorder_assembly
_atom_site_disorder_group
Ru(1) Ru 0.09604(2) 0.01839(1) 0.48788(1) 0.02103(6) Uani 1.00 d . . .
Ru(2) Ru -0.39807(2) 0.01849(1) 0.00562(1) 0.02847(7) Uani 1.00 d . . .
O(1) O 0.0220(2) 0.10217(9) 0.49196(9) 0.0286(6) Uani 1.00 d . . .
O(2) O 0.1690(2) -0.06544(9) 0.48717(9) 0.0285(6) Uani 1.00 d . . .
O(3) O 0.0276(2) 0.01275(9) 0.40015(8) 0.0284(6) Uani 1.00 d . . .
O(4) O 0.1628(2) 0.02347(9) 0.57581(8) 0.0272(6) Uani 1.00 d . . .
O(5) O 0.2897(2) 0.0550(1) 0.45563(10) 0.0403(7) Uani 1.00 d . . .
O(6) O -0.3437(2) -0.03843(10) -0.05791(9) 0.0345(7) Uani 1.00 d . . .
O(7) O -0.4538(2) 0.07323(10) 0.07199(9) 0.0360(7) Uani 1.00 d . . .
O(8) O -0.3464(2) -0.04500(10) 0.06820(9) 0.0348(7) Uani 1.00 d . . .
O(9) O -0.4520(2) 0.08185(10) -0.05723(9) 0.0370(7) Uani 1.00 d . . .
O(10) O -0.1882(2) 0.0574(1) 0.0066(1) 0.0482(8) Uani 1.00 d . . .
C(1) C -0.0962(3) 0.1081(1) 0.5017(1) 0.0268(9) Uani 1.00 d . . .
C(2) C -0.1547(3) 0.1682(1) 0.4998(1) 0.0310(9) Uani 1.00 d . . .
C(3) C -0.2317(3) 0.1855(2) 0.5454(2) 0.039(1) Uani 1.00 d . . .
C(4) C -0.2492(3) 0.1509(2) 0.5968(2) 0.047(1) Uani 1.00 d . . .
C(5) C -0.3203(4) 0.1709(2) 0.6402(2) 0.059(1) Uani 1.00 d . . .
C(6) C -0.3825(4) 0.2259(2) 0.6360(2) 0.071(2) Uani 1.00 d . . .
C(7) C -0.3699(4) 0.2602(2) 0.5883(2) 0.062(1) Uani 1.00 d . . .
C(8) C -0.2938(3) 0.2417(2) 0.5424(2) 0.047(1) Uani 1.00 d . . .
C(9) C -0.2775(4) 0.2776(2) 0.4939(2) 0.051(1) Uani 1.00 d . . .
C(10) C -0.2004(3) 0.2610(2) 0.4492(2) 0.044(1) Uani 1.00 d . . .
C(11) C -0.1848(4) 0.2990(2) 0.4004(2) 0.056(1) Uani 1.00 d . . .
C(12) C -0.1073(4) 0.2845(2) 0.3581(2) 0.058(1) Uani 1.00 d . . .
C(13) C -0.0411(4) 0.2303(2) 0.3608(2) 0.052(1) Uani 1.00 d . . .
C(14) C -0.0549(3) 0.1922(2) 0.4059(2) 0.044(1) Uani 1.00 d . . .
C(15) C -0.1343(3) 0.2053(1) 0.4524(2) 0.036(1) Uani 1.00 d . . .
C(16) C -0.0873(3) -0.0058(1) 0.3870(1) 0.0272(9) Uani 1.00 d . . .
C(17) C -0.1342(3) -0.0040(1) 0.3226(1) 0.0292(9) Uani 1.00 d . . .
C(18) C -0.2063(3) 0.0451(2) 0.3020(1) 0.0313(9) Uani 1.00 d . . .
C(19) C -0.2454(3) 0.0906(2) 0.3392(1) 0.037(1) Uani 1.00 d . . .
C(20) C -0.3135(3) 0.1377(2) 0.3176(2) 0.046(1) Uani 1.00 d . . .
C(21) C -0.3489(4) 0.1423(2) 0.2565(2) 0.051(1) Uani 1.00 d . . .
C(22) C -0.3133(3) 0.1010(2) 0.2189(2) 0.048(1) Uani 1.00 d . . .
C(23) C -0.2403(3) 0.0505(2) 0.2394(1) 0.038(1) Uani 1.00 d . . .
C(24) C -0.2019(3) 0.0071(2) 0.2020(1) 0.044(1) Uani 1.00 d . . .
C(25) C -0.1313(3) -0.0413(2) 0.2222(1) 0.040(1) Uani 1.00 d . . .
C(26) C -0.0907(4) -0.0851(2) 0.1836(2) 0.052(1) Uani 1.00 d . . .
C(27) C -0.0208(4) -0.1318(2) 0.2034(2) 0.057(1) Uani 1.00 d . . .
C(28) C 0.0129(4) -0.1384(2) 0.2656(2) 0.054(1) Uani 1.00 d . . .
C(29) C -0.0246(3) -0.0981(2) 0.3042(2) 0.044(1) Uani 1.00 d . . .
C(30) C -0.0966(3) -0.0478(2) 0.2846(1) 0.0346(10) Uani 1.00 d . . .
C(31) C 0.3937(3) 0.0762(2) 0.4941(2) 0.053(1) Uani 1.00 d . . .
C(32) C 0.5075(4) 0.0846(2) 0.4558(2) 0.063(1) Uani 1.00 d . . .
C(33) C 0.4690(4) 0.0523(2) 0.3989(2) 0.066(2) Uani 1.00 d . . .
C(34) C 0.3465(4) 0.0212(2) 0.4105(2) 0.056(1) Uani 1.00 d . . .
C(35) C -0.4283(3) -0.0723(1) -0.0837(1) 0.0321(10) Uani 1.00 d . . .
C(36) C -0.3830(3) -0.1126(2) -0.1301(1) 0.0322(9) Uani 1.00 d . . .
C(37) C -0.3016(3) -0.0894(2) -0.1720(1) 0.039(1) Uani 1.00 d . . .
C(38) C -0.2665(3) -0.0294(2) -0.1762(2) 0.048(1) Uani 1.00 d . . .
C(39) C -0.1944(4) -0.0105(2) -0.2195(2) 0.064(1) Uani 1.00 d . . .
C(40) C -0.1495(4) -0.0494(3) -0.2611(2) 0.078(2) Uani 1.00 d . . .
C(41) C -0.1769(4) -0.1055(2) -0.2588(2) 0.072(2) Uani 1.00 d . . .
C(42) C -0.2536(4) -0.1287(2) -0.2150(2) 0.050(1) Uani 1.00 d . . .
C(43) C -0.2857(4) -0.1876(2) -0.2130(2) 0.058(1) Uani 1.00 d . . .
C(44) C -0.3671(4) -0.2102(2) -0.1739(2) 0.047(1) Uani 1.00 d . . .
C(45) C -0.4036(4) -0.2702(2) -0.1764(2) 0.060(1) Uani 1.00 d . . .
C(46) C -0.4875(5) -0.2917(2) -0.1414(2) 0.073(2) Uani 1.00 d . . .
C(47) C -0.5402(5) -0.2551(2) -0.0990(2) 0.079(2) Uani 1.00 d . . .
C(48) C -0.5069(4) -0.1977(2) -0.0943(2) 0.059(1) Uani 1.00 d . . .
C(49) C -0.4194(3) -0.1714(2) -0.1318(1) 0.038(1) Uani 1.00 d . . .
C(50) C -0.4315(3) -0.0820(1) 0.0803(1) 0.036(1) Uani 1.00 d . . .
C(51) C -0.3911(3) -0.1289(2) 0.1245(2) 0.042(1) Uani 1.00 d . . .
C(52) C -0.3310(4) -0.1794(2) 0.1052(2) 0.055(1) Uani 1.00 d . . .
C(53) C -0.3157(4) -0.1909(2) 0.0447(2) 0.068(2) Uani 1.00 d . . .
C(54) C -0.2561(5) -0.2406(3) 0.0280(3) 0.098(2) Uani 1.00 d . . .
C(55) C -0.2049(6) -0.2810(3) 0.0700(4) 0.117(3) Uani 1.00 d . . .
C(56) C -0.2184(6) -0.2733(2) 0.1272(3) 0.100(2) Uani 1.00 d . . .
C(57) C -0.2834(4) -0.2231(2) 0.1476(3) 0.070(2) Uani 1.00 d . . .
C(58) C -0.2979(5) -0.2126(2) 0.2069(3) 0.082(2) Uani 1.00 d . . .
C(59) C -0.3574(4) -0.1626(2) 0.2275(2) 0.064(2) Uani 1.00 d . . .
C(60) C -0.3654(5) -0.1509(3) 0.2881(2) 0.084(2) Uani 1.00 d . . .
C(61) C -0.4193(5) -0.1012(3) 0.3063(2) 0.089(2) Uani 1.00 d . . .
C(62) C -0.4706(4) -0.0597(2) 0.2653(2) 0.073(2) Uani 1.00 d . . .
C(63) C -0.4641(4) -0.0686(2) 0.2062(2) 0.057(1) Uani 1.00 d . . .
C(64) C -0.4061(3) -0.1197(2) 0.1846(2) 0.049(1) Uani 1.00 d . . .
C(65) C -0.1312(4) 0.0743(2) -0.0464(2) 0.061(1) Uani 1.00 d . . .
C(66) C -0.0104(5) 0.1067(3) -0.0262(2) 0.119(2) Uani 1.00 d . . .
C(67) C 0.0178(4) 0.0941(3) 0.0326(2) 0.096(2) Uani 1.00 d . . .
C(68) C -0.1047(4) 0.0733(3) 0.0557(2) 0.091(2) Uani 1.00 d . . .
H(1) H -0.2101 0.1133 0.6006 0.0559 Uiso 1.00 calc . . .
H(2) H -0.3285 0.1473 0.6742 0.0705 Uiso 1.00 calc . . .
H(3) H -0.4331 0.2388 0.6666 0.0848 Uiso 1.00 calc . . .
H(4) H -0.4126 0.2971 0.5854 0.0746 Uiso 1.00 calc . . .
H(5) H -0.3203 0.3145 0.4912 0.0617 Uiso 1.00 calc . . .
H(6) H -0.2302 0.3353 0.3978 0.0675 Uiso 1.00 calc . . .
H(7) H -0.0969 0.3107 0.3263 0.0696 Uiso 1.00 calc . . .
H(8) H 0.0139 0.2204 0.3308 0.0623 Uiso 1.00 calc . . .
H(9) H -0.0102 0.1557 0.4063 0.0525 Uiso 1.00 calc . . .
H(10) H -0.2232 0.0880 0.3805 0.0439 Uiso 1.00 calc . . .
H(11) H -0.3376 0.1676 0.3436 0.0556 Uiso 1.00 calc . . .
H(12) H -0.3984 0.1750 0.2418 0.0615 Uiso 1.00 calc . . .
H(13) H -0.3371 0.1053 0.1778 0.0577 Uiso 1.00 calc . . .
H(14) H -0.2251 0.0107 0.1609 0.0532 Uiso 1.00 calc . . .
H(15) H -0.1136 -0.0815 0.1424 0.0627 Uiso 1.00 calc . . .
H(16) H 0.0063 -0.1602 0.1764 0.0687 Uiso 1.00 calc . . .
H(17) H 0.0621 -0.1715 0.2796 0.0648 Uiso 1.00 calc . . .
H(18) H -0.0025 -0.1034 0.3452 0.0534 Uiso 1.00 calc . . .
H(19) H 0.3710 0.1125 0.5112 0.0632 Uiso 1.00 calc . . .
H(20) H 0.4157 0.0486 0.5246 0.0632 Uiso 1.00 calc . . .
H(21) H 0.5204 0.1251 0.4483 0.0760 Uiso 1.00 calc . . .
H(22) H 0.5847 0.0684 0.4747 0.0760 Uiso 1.00 calc . . .
H(23) H 0.4542 0.0791 0.3670 0.0792 Uiso 1.00 calc . . .
H(24) H 0.5343 0.0251 0.3902 0.0792 Uiso 1.00 calc . . .
H(25) H 0.2893 0.0198 0.3757 0.0667 Uiso 1.00 calc . . .
H(26) H 0.3649 -0.0176 0.4241 0.0667 Uiso 1.00 calc . . .
H(27) H -0.2942 -0.0022 -0.1482 0.0579 Uiso 1.00 calc . . .
H(28) H -0.1736 0.0299 -0.2217 0.0762 Uiso 1.00 calc . . .
H(29) H -0.0991 -0.0350 -0.2912 0.0930 Uiso 1.00 calc . . .
H(30) H -0.1448 -0.1313 -0.2871 0.0862 Uiso 1.00 calc . . .
H(31) H -0.2495 -0.2136 -0.2399 0.0695 Uiso 1.00 calc . . .
H(32) H -0.3667 -0.2954 -0.2038 0.0723 Uiso 1.00 calc . . .
H(33) H -0.5127 -0.3317 -0.1447 0.0879 Uiso 1.00 calc . . .
H(34) H -0.5997 -0.2711 -0.0735 0.0944 Uiso 1.00 calc . . .
H(35) H -0.5430 -0.1743 -0.0651 0.0708 Uiso 1.00 calc . . .
H(36) H -0.3475 -0.1634 0.0156 0.0821 Uiso 1.00 calc . . .
H(37) H -0.2490 -0.2481 -0.0128 0.1180 Uiso 1.00 calc . . .
H(38) H -0.1598 -0.3145 0.0575 0.1411 Uiso 1.00 calc . . .
H(39) H -0.1842 -0.3017 0.1548 0.1205 Uiso 1.00 calc . . .
H(40) H -0.2655 -0.2410 0.2349 0.0985 Uiso 1.00 calc . . .
H(41) H -0.3321 -0.1788 0.3165 0.1008 Uiso 1.00 calc . . .
H(42) H -0.4226 -0.0940 0.3474 0.1065 Uiso 1.00 calc . . .
H(43) H -0.5102 -0.0251 0.2788 0.0872 Uiso 1.00 calc . . .
H(44) H -0.4991 -0.0400 0.1790 0.0679 Uiso 1.00 calc . . .
H(45) H -0.1111 0.0407 -0.0686 0.0728 Uiso 1.00 calc . . .
H(46) H -0.1886 0.0990 -0.0699 0.0728 Uiso 1.00 calc . . .
H(47) H 0.0590 0.0943 -0.0483 0.1433 Uiso 1.00 calc . . .
H(48) H -0.0236 0.1476 -0.0314 0.1433 Uiso 1.00 calc . . .
H(49) H 0.0822 0.0644 0.0371 0.1146 Uiso 1.00 calc . . .
H(50) H 0.0481 0.1283 0.0532 0.1146 Uiso 1.00 calc . . .
H(51) H -0.0880 0.0405 0.0808 0.1096 Uiso 1.00 calc . . .
H(52) H -0.1426 0.1038 0.0771 0.1096 Uiso 1.00 calc . . .

loop_
_atom_site_aniso_label
_atom_site_aniso_U_11
_atom_site_aniso_U_22
_atom_site_aniso_U_33
_atom_site_aniso_U_12
_atom_site_aniso_U_13
_atom_site_aniso_U_23
Ru(1) 0.0173(1) 0.0231(1) 0.0229(1) -0.0015(1) 0.00294(9) 0.0033(1)
Ru(2) 0.0239(1) 0.0321(2) 0.0297(1) -0.0047(1) 0.0042(1) -0.0072(1)
O(1) 0.020(1) 0.023(1) 0.043(1) -0.0004(9) 0.0056(9) 0.0035(10)
O(2) 0.025(1) 0.024(1) 0.037(1) -0.0020(10) 0.0033(9) 0.0014(10)
O(3) 0.022(1) 0.041(1) 0.021(1) -0.008(1) -0.0005(8) 0.0025(10)
O(4) 0.023(1) 0.038(1) 0.021(1) -0.0043(10) -0.0012(8) 0.0024(10)
O(5) 0.023(1) 0.050(2) 0.049(1) -0.007(1) 0.008(1) 0.005(1)
O(6) 0.028(1) 0.042(1) 0.034(1) -0.003(1) 0.0053(9) -0.013(1)
O(7) 0.029(1) 0.042(1) 0.037(1) -0.005(1) 0.0057(10) -0.015(1)
O(8) 0.031(1) 0.039(1) 0.035(1) -0.007(1) 0.0022(10) -0.002(1)
O(9) 0.030(1) 0.038(1) 0.042(1) -0.007(1) 0.001(1) 0.001(1)
O(10) 0.033(1) 0.067(2) 0.045(2) -0.018(1) 0.006(1) -0.008(1)
C(1) 0.027(2) 0.027(2) 0.026(2) 0.003(1) -0.001(1) 0.000(1)
C(2) 0.023(2) 0.026(2) 0.043(2) 0.001(1) -0.003(1) -0.001(1)
C(3) 0.030(2) 0.033(2) 0.052(2) 0.003(2) -0.001(2) -0.005(2)
C(4) 0.043(2) 0.053(3) 0.044(2) 0.005(2) 0.006(2) -0.002(2)
C(5) 0.052(3) 0.072(3) 0.053(3) 0.005(2) 0.013(2) -0.003(2)
C(6) 0.063(3) 0.081(4) 0.072(3) 0.012(3) 0.026(2) -0.020(3)
C(7) 0.053(3) 0.054(3) 0.080(3) 0.019(2) 0.010(2) -0.019(2)
C(8) 0.039(2) 0.040(2) 0.062(3) 0.008(2) 0.002(2) -0.009(2)
C(9) 0.045(2) 0.034(2) 0.073(3) 0.009(2) -0.006(2) -0.005(2)
C(10) 0.038(2) 0.033(2) 0.057(2) 0.000(2) -0.007(2) 0.002(2)
C(11) 0.054(3) 0.040(2) 0.073(3) 0.003(2) -0.005(2) 0.013(2)
C(12) 0.060(3) 0.046(3) 0.066(3) -0.007(2) -0.006(2) 0.023(2)
C(13) 0.054(3) 0.048(3) 0.054(3) -0.007(2) 0.005(2) 0.012(2)
C(14) 0.045(2) 0.036(2) 0.049(2) 0.001(2) 0.002(2) 0.007(2)
C(15) 0.029(2) 0.031(2) 0.048(2) 0.001(2) -0.003(2) 0.000(2)
C(16) 0.026(2) 0.030(2) 0.026(2) -0.001(1) 0.002(1) 0.000(1)
C(17) 0.023(2) 0.043(2) 0.021(2) -0.006(1) 0.001(1) 0.002(1)
C(18) 0.023(2) 0.046(2) 0.025(2) -0.008(2) 0.000(1) 0.005(2)
C(19) 0.030(2) 0.047(2) 0.033(2) -0.002(2) -0.001(1) 0.006(2)
C(20) 0.035(2) 0.053(3) 0.050(2) 0.002(2) 0.000(2) 0.003(2)
C(21) 0.037(2) 0.056(3) 0.059(3) 0.003(2) -0.004(2) 0.016(2)
C(22) 0.039(2) 0.068(3) 0.035(2) -0.007(2) -0.009(2) 0.020(2)
C(23) 0.030(2) 0.056(2) 0.027(2) -0.010(2) -0.003(1) 0.009(2)
C(24) 0.038(2) 0.070(3) 0.025(2) -0.011(2) -0.002(1) 0.004(2)
C(25) 0.034(2) 0.056(2) 0.032(2) -0.014(2) 0.005(2) -0.008(2)
C(26) 0.044(2) 0.075(3) 0.038(2) -0.010(2) 0.004(2) -0.016(2)
C(27) 0.050(3) 0.071(3) 0.052(3) -0.009(2) 0.012(2) -0.030(2)
C(28) 0.046(2) 0.048(3) 0.069(3) 0.000(2) 0.009(2) -0.010(2)
C(29) 0.044(2) 0.050(2) 0.040(2) -0.007(2) 0.003(2) -0.005(2)
C(30) 0.030(2) 0.043(2) 0.031(2) -0.008(2) 0.003(1) -0.001(2)
C(31) 0.036(2) 0.059(3) 0.062(3) -0.009(2) -0.004(2) 0.002(2)
C(32) 0.029(2) 0.071(3) 0.089(3) -0.016(2) 0.001(2) 0.024(3)
C(33) 0.047(3) 0.072(3) 0.082(3) -0.002(2) 0.030(2) 0.014(3)
C(34) 0.039(2) 0.079(3) 0.051(2) -0.005(2) 0.017(2) 0.000(2)
C(35) 0.032(2) 0.036(2) 0.028(2) 0.001(2) 0.002(1) -0.004(1)
C(36) 0.028(2) 0.041(2) 0.027(2) 0.003(2) 0.000(1) -0.007(1)
C(37) 0.031(2) 0.053(2) 0.034(2) 0.002(2) 0.000(1) -0.007(2)
C(38) 0.042(2) 0.063(3) 0.040(2) -0.011(2) 0.007(2) -0.005(2)
C(39) 0.053(3) 0.080(3) 0.059(3) -0.027(2) 0.013(2) -0.001(2)
C(40) 0.066(3) 0.122(5) 0.048(3) -0.030(3) 0.024(2) -0.012(3)
C(41) 0.057(3) 0.103(4) 0.060(3) -0.017(3) 0.029(2) -0.030(3)
C(42) 0.043(2) 0.067(3) 0.041(2) 0.002(2) 0.009(2) -0.013(2)
C(43) 0.054(3) 0.072(3) 0.049(3) 0.014(2) 0.009(2) -0.026(2)
C(44) 0.048(2) 0.047(2) 0.043(2) 0.011(2) -0.007(2) -0.011(2)
C(45) 0.072(3) 0.042(3) 0.065(3) 0.012(2) -0.004(2) -0.015(2)
C(46) 0.099(4) 0.039(3) 0.079(4) -0.001(3) -0.006(3) -0.007(2)
C(47) 0.109(4) 0.054(3) 0.076(3) -0.015(3) 0.027(3) -0.004(3)
C(48) 0.077(3) 0.047(3) 0.054(3) -0.007(2) 0.015(2) -0.009(2)
C(49) 0.040(2) 0.043(2) 0.032(2) 0.006(2) -0.002(2) -0.003(2)
C(50) 0.037(2) 0.036(2) 0.035(2) -0.002(2) 0.004(2) -0.005(2)
C(51) 0.033(2) 0.042(2) 0.051(2) -0.003(2) -0.002(2) 0.006(2)
C(52) 0.039(2) 0.044(3) 0.080(3) -0.005(2) -0.002(2) 0.001(2)
C(53) 0.059(3) 0.051(3) 0.096(4) 0.004(2) 0.010(3) -0.011(3)
C(54) 0.085(4) 0.065(4) 0.150(6) 0.012(3) 0.038(4) -0.031(4)
C(55) 0.080(4) 0.053(4) 0.222(9) 0.019(3) 0.026(5) -0.021(5)
C(56) 0.074(4) 0.043(3) 0.183(7) 0.013(3) 0.001(4) 0.010(4)
C(57) 0.047(3) 0.044(3) 0.116(4) -0.002(2) -0.011(3) 0.018(3)
C(58) 0.066(3) 0.063(3) 0.113(5) -0.018(3) -0.025(3) 0.046(3)
C(59) 0.054(3) 0.067(3) 0.069(3) -0.014(2) -0.010(2) 0.028(3)
C(60) 0.069(4) 0.120(5) 0.060(4) -0.026(3) -0.007(3) 0.041(3)
C(61) 0.083(4) 0.135(6) 0.049(3) -0.033(4) 0.007(3) 0.017(4)
C(62) 0.062(3) 0.103(4) 0.054(3) -0.010(3) 0.012(2) -0.004(3)
C(63) 0.047(2) 0.075(3) 0.048(3) -0.006(2) 0.006(2) 0.004(2)
C(64) 0.037(2) 0.056(3) 0.053(3) -0.008(2) -0.003(2) 0.015(2)
C(65) 0.052(3) 0.082(3) 0.049(3) -0.020(2) 0.009(2) -0.004(2)
C(66) 0.084(4) 0.210(7) 0.063(3) -0.102(4) 0.002(3) 0.003(4)
C(67) 0.051(3) 0.161(6) 0.074(4) -0.051(3) 0.003(2) -0.011(4)
C(68) 0.064(3) 0.166(6) 0.045(3) -0.053(3) 0.006(2) -0.016(3)

loop_
_atom_type_symbol
_atom_type_description
_atom_type_scat_dispersion_real
_atom_type_scat_dispersion_imag
_atom_type_scat_source
Ru Ru -1.259 0.836
;International Tables for Crystallography
(1992, Vol. C, Tables 4.2.6.8 and 6.1.1.1)
;
C C 0.003 0.002
;International Tables for Crystallography
(1992, Vol. C, Tables 4.2.6.8 and 6.1.1.1)
;
O O 0.011 0.006
;International Tables for Crystallography
(1992, Vol. C, Tables 4.2.6.8 and 6.1.1.1)
;
H H 0.000 0.000
;International Tables for Crystallography
(1992, Vol. C, Table 6.1.1.2)
;

loop_
_geom_angle_atom_site_label_1
_geom_angle_atom_site_label_2
_geom_angle_atom_site_label_3
_geom_angle
_geom_angle_site_symmetry_1
_geom_angle_site_symmetry_2
_geom_angle_site_symmetry_3
_geom_angle_publ_flag
Ru(1) Ru(1) O(1) 89.79(6) 3_556 . . yes
Ru(1) Ru(1) O(2) 89.24(6) 3_556 . . yes
Ru(1) Ru(1) O(3) 88.41(6) 3_556 . . yes
Ru(1) Ru(1) O(4) 90.97(6) 3_556 . . yes
Ru(1) Ru(1) O(5) 175.83(6) 3_556 . . yes
O(1) Ru(1) O(2) 177.83(8) . . . yes
O(1) Ru(1) O(3) 90.08(8) . . . yes
O(1) Ru(1) O(4) 90.05(8) . . . yes
O(1) Ru(1) O(5) 90.78(8) . . . yes
O(2) Ru(1) O(3) 91.84(8) . . . yes
O(2) Ru(1) O(4) 88.02(8) . . . yes
O(2) Ru(1) O(5) 90.33(8) . . . yes
O(3) Ru(1) O(4) 179.37(8) . . . yes
O(3) Ru(1) O(5) 87.45(8) . . . yes
O(4) Ru(1) O(5) 93.16(8) . . . yes
Ru(2) Ru(2) O(6) 89.41(6) 3_455 . . yes
Ru(2) Ru(2) O(7) 89.76(6) 3_455 . . yes
Ru(2) Ru(2) O(8) 90.20(6) 3_455 . . yes
Ru(2) Ru(2) O(9) 89.16(6) 3_455 . . yes
Ru(2) Ru(2) O(10) 174.07(6) 3_455 . . yes
O(6) Ru(2) O(7) 177.76(9) . . . yes
O(6) Ru(2) O(8) 88.33(9) . . . yes
O(6) Ru(2) O(9) 91.70(9) . . . yes
O(6) Ru(2) O(10) 86.60(8) . . . yes
O(7) Ru(2) O(8) 89.59(9) . . . yes
O(7) Ru(2) O(9) 90.37(9) . . . yes
O(7) Ru(2) O(10) 94.38(8) . . . yes
O(8) Ru(2) O(9) 179.36(8) . . . yes
O(8) Ru(2) O(10) 94.07(9) . . . yes
O(9) Ru(2) O(10) 86.57(9) . . . yes
Ru(1) O(1) C(1) 118.3(2) . . . yes
Ru(1) O(2) C(1) 119.2(2) . . 3_556 yes
Ru(1) O(3) C(16) 119.2(2) . . . yes
Ru(1) O(4) C(16) 117.0(2) . . 3_556 yes
Ru(1) O(5) C(31) 123.7(2) . . . yes
Ru(1) O(5) C(34) 116.0(2) . . . yes
C(31) O(5) C(34) 106.8(3) . . . yes
Ru(2) O(6) C(35) 119.4(2) . . . yes
Ru(2) O(7) C(35) 118.0(2) . . 3_455 yes
Ru(2) O(8) C(50) 118.1(2) . . . yes
Ru(2) O(9) C(50) 118.5(2) . . 3_455 yes
Ru(2) O(10) C(65) 122.5(2) . . . yes
Ru(2) O(10) C(68) 128.0(2) . . . yes
C(65) O(10) C(68) 109.3(3) . . . yes
O(1) C(1) O(2) 123.3(3) . . 3_556 yes
O(1) C(1) C(2) 119.1(3) . . . yes
O(2) C(1) C(2) 117.6(3) 3_556 . . yes
C(1) C(2) C(3) 119.0(3) . . . yes
C(1) C(2) C(15) 119.4(3) . . . yes
C(3) C(2) C(15) 121.5(3) . . . yes
C(2) C(3) C(4) 124.0(3) . . . yes
C(2) C(3) C(8) 119.5(3) . . . yes
C(4) C(3) C(8) 116.5(3) . . . yes
C(3) C(4) C(5) 121.3(4) . . . yes
C(4) C(5) C(6) 121.4(4) . . . yes
C(5) C(6) C(7) 119.8(4) . . . yes
C(6) C(7) C(8) 120.7(4) . . . yes
C(3) C(8) C(7) 120.3(4) . . . yes
C(3) C(8) C(9) 118.8(3) . . . yes
C(7) C(8) C(9) 121.0(4) . . . yes
C(8) C(9) C(10) 121.9(3) . . . yes
C(9) C(10) C(11) 120.5(4) . . . yes
C(9) C(10) C(15) 119.9(3) . . . yes
C(11) C(10) C(15) 119.5(4) . . . yes
C(10) C(11) C(12) 121.2(4) . . . yes
C(11) C(12) C(13) 120.1(4) . . . yes
C(12) C(13) C(14) 120.9(4) . . . yes
C(13) C(14) C(15) 121.8(3) . . . yes
C(2) C(15) C(10) 118.3(3) . . . yes
C(2) C(15) C(14) 125.2(3) . . . yes
C(10) C(15) C(14) 116.6(3) . . . yes
O(3) C(16) O(4) 124.4(3) . . 3_556 yes
O(3) C(16) C(17) 116.2(3) . . . yes
O(4) C(16) C(17) 119.4(3) 3_556 . . yes
C(16) C(17) C(18) 117.8(3) . . . yes
C(16) C(17) C(30) 120.0(3) . . . yes
C(18) C(17) C(30) 122.0(3) . . . yes
C(17) C(18) C(19) 123.6(3) . . . yes
C(17) C(18) C(23) 118.6(3) . . . yes
C(19) C(18) C(23) 117.8(3) . . . yes
C(18) C(19) C(20) 121.9(3) . . . yes
C(19) C(20) C(21) 120.1(4) . . . yes
C(20) C(21) C(22) 120.8(3) . . . yes
C(21) C(22) C(23) 121.3(3) . . . yes
C(18) C(23) C(22) 118.0(3) . . . yes
C(18) C(23) C(24) 118.9(3) . . . yes
C(22) C(23) C(24) 123.0(3) . . . yes
C(23) C(24) C(25) 122.6(3) . . . yes
C(24) C(25) C(26) 122.3(3) . . . yes
C(24) C(25) C(30) 119.4(3) . . . yes
C(26) C(25) C(30) 118.3(3) . . . yes
C(25) C(26) C(27) 122.0(4) . . . yes
C(26) C(27) C(28) 119.7(4) . . . yes
C(27) C(28) C(29) 120.5(4) . . . yes
C(28) C(29) C(30) 121.2(3) . . . yes
C(17) C(30) C(25) 118.5(3) . . . yes
C(17) C(30) C(29) 123.2(3) . . . yes
C(25) C(30) C(29) 118.3(3) . . . yes
O(5) C(31) C(32) 105.8(3) . . . yes
C(31) C(32) C(33) 105.3(3) . . . yes
C(32) C(33) C(34) 104.4(3) . . . yes
O(5) C(34) C(33) 105.7(3) . . . yes
O(6) C(35) O(7) 123.4(3) . . 3_455 yes
O(6) C(35) C(36) 117.0(3) . . . yes
O(7) C(35) C(36) 119.7(3) 3_455 . . yes
C(35) C(36) C(37) 118.5(3) . . . yes
C(35) C(36) C(49) 120.7(3) . . . yes
C(37) C(36) C(49) 120.8(3) . . . yes
C(36) C(37) C(38) 124.8(3) . . . yes
C(36) C(37) C(42) 118.4(3) . . . yes
C(38) C(37) C(42) 116.7(3) . . . yes
C(37) C(38) C(39) 121.0(4) . . . yes
C(38) C(39) C(40) 121.5(4) . . . yes
C(39) C(40) C(41) 120.3(4) . . . yes
C(40) C(41) C(42) 121.6(4) . . . yes
C(37) C(42) C(41) 118.9(4) . . . yes
C(37) C(42) C(43) 119.0(4) . . . yes
C(41) C(42) C(43) 122.1(4) . . . yes
C(42) C(43) C(44) 123.1(4) . . . yes
C(43) C(44) C(45) 120.8(4) . . . yes
C(43) C(44) C(49) 118.8(4) . . . yes
C(45) C(44) C(49) 120.4(4) . . . yes
C(44) C(45) C(46) 121.4(4) . . . yes
C(45) C(46) C(47) 120.0(4) . . . yes
C(46) C(47) C(48) 120.9(4) . . . yes
C(47) C(48) C(49) 121.8(4) . . . yes
C(36) C(49) C(44) 119.7(3) . . . yes
C(36) C(49) C(48) 124.8(3) . . . yes
C(44) C(49) C(48) 115.5(3) . . . yes
O(8) C(50) O(9) 124.0(3) . . 3_455 yes
O(8) C(50) C(51) 117.4(3) . . . yes
O(9) C(50) C(51) 118.7(3) 3_455 . . yes
C(50) C(51) C(52) 118.9(3) . . . yes
C(50) C(51) C(64) 119.9(3) . . . yes
C(52) C(51) C(64) 121.1(4) . . . yes
C(51) C(52) C(53) 122.8(4) . . . yes
C(51) C(52) C(57) 119.7(4) . . . yes
C(53) C(52) C(57) 117.5(4) . . . yes
C(52) C(53) C(54) 120.7(5) . . . yes
C(53) C(54) C(55) 120.9(6) . . . yes
C(54) C(55) C(56) 121.1(6) . . . yes
C(55) C(56) C(57) 120.9(6) . . . yes
C(52) C(57) C(56) 118.8(5) . . . yes
C(52) C(57) C(58) 118.2(4) . . . yes
C(56) C(57) C(58) 123.0(5) . . . yes
C(57) C(58) C(59) 123.5(4) . . . yes
C(58) C(59) C(60) 123.0(5) . . . yes
C(58) C(59) C(64) 117.7(5) . . . yes
C(60) C(59) C(64) 119.1(5) . . . yes
C(59) C(60) C(61) 121.2(5) . . . yes
C(60) C(61) C(62) 120.6(5) . . . yes
C(61) C(62) C(63) 120.5(5) . . . yes
C(62) C(63) C(64) 121.3(4) . . . yes
C(51) C(64) C(59) 119.8(4) . . . yes
C(51) C(64) C(63) 122.9(4) . . . yes
C(59) C(64) C(63) 117.2(4) . . . yes
O(10) C(65) C(66) 105.4(3) . . . yes
C(65) C(66) C(67) 107.6(4) . . . yes
C(66) C(67) C(68) 106.8(4) . . . yes
O(10) C(68) C(67) 106.8(3) . . . yes

loop_
_geom_bond_atom_site_label_1
_geom_bond_atom_site_label_2
_geom_bond_distance
_geom_bond_site_symmetry_1
_geom_bond_site_symmetry_2
_geom_bond_publ_flag
Ru(1) Ru(1) 2.2633(7) . 3_556 yes
Ru(1) O(1) 2.063(2) . . yes
Ru(1) O(2) 2.055(2) . . yes
Ru(1) O(3) 2.065(2) . . yes
Ru(1) O(4) 2.064(2) . . yes
Ru(1) O(5) 2.340(2) . . yes
Ru(2) Ru(2) 2.2649(8) . 3_455 yes
Ru(2) O(6) 2.053(2) . . yes
Ru(2) O(7) 2.075(2) . . yes
Ru(2) O(8) 2.069(2) . . yes
Ru(2) O(9) 2.076(2) . . yes
Ru(2) O(10) 2.342(2) . . yes
O(1) C(1) 1.266(3) . . yes
O(2) C(1) 1.267(3) . 3_556 yes
O(3) C(16) 1.273(3) . . yes
O(4) C(16) 1.260(3) . 3_556 yes
O(5) C(31) 1.416(4) . . yes
O(5) C(34) 1.444(4) . . yes
O(6) C(35) 1.273(3) . . yes
O(7) C(35) 1.268(4) . 3_455 yes
O(8) C(50) 1.265(4) . . yes
O(9) C(50) 1.275(4) . 3_455 yes
O(10) C(65) 1.435(4) . . yes
O(10) C(68) 1.403(4) . . yes
C(1) C(2) 1.496(4) . . yes
C(2) C(3) 1.413(4) . . yes
C(2) C(15) 1.398(4) . . yes
C(3) C(4) 1.433(5) . . yes
C(3) C(8) 1.432(5) . . yes
C(4) C(5) 1.354(5) . . yes
C(5) C(6) 1.410(6) . . yes
C(6) C(7) 1.352(6) . . yes
C(7) C(8) 1.419(5) . . yes
C(8) C(9) 1.395(5) . . yes
C(9) C(10) 1.393(5) . . yes
C(10) C(11) 1.427(5) . . yes
C(10) C(15) 1.442(4) . . yes
C(11) C(12) 1.340(6) . . yes
C(12) C(13) 1.411(5) . . yes
C(13) C(14) 1.360(5) . . yes
C(14) C(15) 1.421(5) . . yes
C(16) C(17) 1.505(4) . . yes
C(17) C(18) 1.405(4) . . yes
C(17) C(30) 1.395(4) . . yes
C(18) C(19) 1.418(4) . . yes
C(18) C(23) 1.444(4) . . yes
C(19) C(20) 1.354(4) . . yes
C(20) C(21) 1.411(5) . . yes
C(21) C(22) 1.342(5) . . yes
C(22) C(23) 1.433(5) . . yes
C(23) C(24) 1.382(5) . . yes
C(24) C(25) 1.381(5) . . yes
C(25) C(26) 1.415(5) . . yes
C(25) C(30) 1.443(4) . . yes
C(26) C(27) 1.343(5) . . yes
C(27) C(28) 1.435(5) . . yes
C(28) C(29) 1.350(5) . . yes
C(29) C(30) 1.419(5) . . yes
C(31) C(32) 1.530(5) . . yes
C(32) C(33) 1.514(6) . . yes
C(33) C(34) 1.493(5) . . yes
C(35) C(36) 1.502(4) . . yes
C(36) C(37) 1.423(4) . . yes
C(36) C(49) 1.393(4) . . yes
C(37) C(38) 1.420(5) . . yes
C(37) C(42) 1.442(5) . . yes
C(38) C(39) 1.351(5) . . yes
C(39) C(40) 1.402(6) . . yes
C(40) C(41) 1.314(7) . . yes
C(41) C(42) 1.423(6) . . yes
C(42) C(43) 1.385(6) . . yes
C(43) C(44) 1.372(5) . . yes
C(44) C(45) 1.419(5) . . yes
C(44) C(49) 1.439(5) . . yes
C(45) C(46) 1.316(6) . . yes
C(46) C(47) 1.415(6) . . yes
C(47) C(48) 1.357(6) . . yes
C(48) C(49) 1.423(5) . . yes
C(50) C(51) 1.503(5) . . yes
C(51) C(52) 1.397(5) . . yes
C(51) C(64) 1.401(5) . . yes
C(52) C(53) 1.420(6) . . yes
C(52) C(57) 1.444(6) . . yes
C(53) C(54) 1.360(6) . . yes
C(54) C(55) 1.400(8) . . yes
C(55) C(56) 1.329(8) . . yes
C(56) C(57) 1.424(7) . . yes
C(57) C(58) 1.388(7) . . yes
C(58) C(59) 1.394(7) . . yes
C(59) C(60) 1.411(7) . . yes
C(59) C(64) 1.445(5) . . yes
C(60) C(61) 1.344(7) . . yes
C(61) C(62) 1.401(7) . . yes
C(62) C(63) 1.367(5) . . yes
C(63) C(64) 1.415(5) . . yes
C(65) C(66) 1.490(5) . . yes
C(66) C(67) 1.377(6) . . yes
C(67) C(68) 1.487(6) . . yes

loop_
_geom_contact_atom_site_label_1
_geom_contact_atom_site_label_2
_geom_contact_distance
_geom_contact_site_symmetry_1
_geom_contact_site_symmetry_2
_geom_contact_publ_flag
O(1) C(9) 3.434(4) . 4_555 ?
O(2) C(32) 3.516(4) . 3_656 ?
O(3) C(40) 3.591(5) . 3_555 ?
O(5) C(11) 3.575(5) . 4_555 ?
O(7) C(22) 3.588(4) . . ?
O(8) C(24) 3.488(4) . . ?
O(9) C(55) 3.545(6) . 2_455 ?
C(5) C(61) 3.431(7) . 3_456 ?
C(9) C(14) 3.431(5) . 4_455 ?
C(11) C(32) 3.489(6) . 4_455 ?
C(12) C(43) 3.453(5) . 2_455 ?
C(17) C(40) 3.562(5) . 3_555 ?
C(19) C(33) 3.458(5) . 1_455 ?
C(20) C(33) 3.594(5) . 1_455 ?
C(23) C(62) 3.543(6) . . ?
C(24) C(63) 3.220(5) . . ?
C(24) C(62) 3.569(6) . . ?
C(24) C(64) 3.582(5) . . ?
C(25) C(64) 3.406(5) . . ?
C(25) C(63) 3.486(5) . . ?
C(25) C(39) 3.573(5) . 3_555 ?
C(26) C(64) 3.355(5) . . ?
C(26) C(51) 3.431(5) . . ?
C(26) C(59) 3.487(6) . . ?
C(27) C(58) 3.412(6) . . ?
C(27) C(57) 3.572(6) . . ?
C(30) C(40) 3.447(6) . 3_555 ?
C(42) C(46) 3.594(6) . 4_545 ?
C(43) C(46) 3.400(6) . 4_545 ?

loop_
_geom_torsion_atom_site_label_1
_geom_torsion_atom_site_label_2
_geom_torsion_atom_site_label_3
_geom_torsion_atom_site_label_4
_geom_torsion
_geom_torsion_site_symmetry_1
_geom_torsion_site_symmetry_2
_geom_torsion_site_symmetry_3
_geom_torsion_site_symmetry_4
_geom_torsion_publ_flag
Ru(1) Ru(1) O(1) C(1) 4.0(2) . 3_556 3_556 3_556 yes
Ru(1) Ru(1) O(2) C(1) -0.6(2) . 3_556 3_556 . yes
Ru(1) Ru(1) O(3) C(16) -1.4(2) . 3_556 3_556 3_556 yes
Ru(1) Ru(1) O(4) C(16) -1.1(2) . 3_556 3_556 . yes
Ru(1) Ru(1) O(5) C(31) 178.1(7) . 3_556 3_556 3_556 yes
Ru(1) Ru(1) O(5) C(34) 42.7(10) . 3_556 3_556 3_556 yes
Ru(1) O(1) C(1) O(2) 4.7(4) . . . 3_556 yes
Ru(1) O(1) C(1) C(2) -174.9(2) . . . . yes
Ru(1) O(2) C(1) O(1) 2.5(4) . . 3_556 3_556 yes
Ru(1) O(2) C(1) C(2) -177.1(2) . . 3_556 3_556 yes
Ru(1) O(3) C(16) O(4) -2.8(4) . . . 3_556 yes
Ru(1) O(3) C(16) C(17) 175.2(2) . . . . yes
Ru(1) O(4) C(16) O(3) -2.6(4) . . 3_556 3_556 yes
Ru(1) O(4) C(16) C(17) 175.3(2) . . 3_556 3_556 yes
Ru(1) O(5) C(31) C(32) 169.8(2) . . . . yes
Ru(1) O(5) C(34) C(33) -178.6(2) . . . . yes
Ru(2) Ru(2) O(6) C(35) -2.2(2) . 3_455 3_455 3_455 yes
Ru(2) Ru(2) O(7) C(35) 2.8(2) . 3_455 3_455 . yes
Ru(2) Ru(2) O(8) C(50) -0.8(2) . 3_455 3_455 3_455 yes
Ru(2) Ru(2) O(9) C(50) -0.7(2) . 3_455 3_455 . yes
Ru(2) Ru(2) O(10) C(65) -2.1(8) . 3_455 3_455 3_455 yes
Ru(2) Ru(2) O(10) C(68) -175.2(6) . 3_455 3_455 3_455 yes
Ru(2) O(6) C(35) O(7) -0.5(4) . . . 3_455 yes
Ru(2) O(6) C(35) C(36) 179.5(2) . . . . yes
Ru(2) O(7) C(35) O(6) 1.9(4) . . 3_455 3_455 yes
Ru(2) O(7) C(35) C(36) -178.1(2) . . 3_455 3_455 yes
Ru(2) O(8) C(50) O(9) -1.6(4) . . . 3_455 yes
Ru(2) O(8) C(50) C(51) 178.2(2) . . . . yes
Ru(2) O(9) C(50) O(8) -1.6(4) . . 3_455 3_455 yes
Ru(2) O(9) C(50) C(51) 178.3(2) . . 3_455 3_455 yes
Ru(2) O(10) C(65) C(66) 169.6(3) . . . . yes
Ru(2) O(10) C(68) C(67) 178.5(3) . . . . yes
O(1) Ru(1) Ru(1) O(1) -180.0 . . 3_556 3_556 yes
O(1) Ru(1) Ru(1) O(2) 1.94(8) . . 3_556 3_556 yes
O(1) Ru(1) Ru(1) O(3) -89.92(8) . . 3_556 3_556 yes
O(1) Ru(1) Ru(1) O(4) 89.95(8) . . 3_556 3_556 yes
O(1) Ru(1) Ru(1) O(5) -82.1(8) . . 3_556 3_556 yes
O(1) Ru(1) O(2) C(1) 64(1) . . . 3_556 yes
O(1) Ru(1) O(3) C(16) -88.4(2) . . . . yes
O(1) Ru(1) O(4) C(16) 90.9(2) . . . 3_556 yes
O(1) Ru(1) O(5) C(31) 84.1(3) . . . . yes
O(1) Ru(1) O(5) C(34) -140.5(2) . . . . yes
O(1) C(1) C(2) C(3) -134.0(3) . . . . yes
O(1) C(1) C(2) C(15) 47.4(4) . . . . yes
O(2) Ru(1) Ru(1) O(2) -180.0 . . 3_556 3_556 yes
O(2) Ru(1) Ru(1) O(3) 88.14(8) . . 3_556 3_556 yes
O(2) Ru(1) Ru(1) O(4) -91.99(8) . . 3_556 3_556 yes
O(2) Ru(1) Ru(1) O(5) 95.9(8) . . 3_556 3_556 yes
O(2) Ru(1) O(1) C(1) -67(1) . . . . yes
O(2) Ru(1) O(3) C(16) 90.6(2) . . . . yes
O(2) Ru(1) O(4) C(16) -88.1(2) . . . 3_556 yes
O(2) Ru(1) O(5) C(31) -94.0(3) . . . . yes
O(2) Ru(1) O(5) C(34) 41.4(2) . . . . yes
O(2) C(1) C(2) C(3) -46.4(4) . 3_556 3_556 3_556 yes
O(2) C(1) C(2) C(15) 132.2(3) . 3_556 3_556 3_556 yes
O(3) Ru(1) Ru(1) O(3) 180.0 . . 3_556 3_556 yes
O(3) Ru(1) Ru(1) O(4) -0.13(8) . . 3_556 3_556 yes
O(3) Ru(1) Ru(1) O(5) -172.2(8) . . 3_556 3_556 yes
O(3) Ru(1) O(1) C(1) 84.4(2) . . . . yes
O(3) Ru(1) O(2) C(1) -87.8(2) . . . 3_556 yes
O(3) Ru(1) O(4) C(16) -11(7) . . . 3_556 yes
O(3) Ru(1) O(5) C(31) 174.1(3) . . . . yes
O(3) Ru(1) O(5) C(34) -50.5(2) . . . . yes
O(3) C(16) C(17) C(18) -94.9(3) . . . . yes
O(3) C(16) C(17) C(30) 79.7(4) . . . . yes
O(4) Ru(1) Ru(1) O(4) 180.0 . . 3_556 3_556 yes
O(4) Ru(1) Ru(1) O(5) 7.9(9) . . 3_556 3_556 yes
O(4) Ru(1) O(1) C(1) -95.0(2) . . . . yes
O(4) Ru(1) O(2) C(1) 91.6(2) . . . 3_556 yes
O(4) Ru(1) O(3) C(16) 13(7) . . . . yes
O(4) Ru(1) O(5) C(31) -6.0(3) . . . . yes
O(4) Ru(1) O(5) C(34) 129.4(2) . . . . yes
O(4) C(16) C(17) C(18) -83.2(4) . 3_556 3_556 3_556 yes
O(4) C(16) C(17) C(30) 102.2(4) . 3_556 3_556 3_556 yes
O(5) Ru(1) Ru(1) O(5) -180.0 . . 3_556 3_556 yes
O(5) Ru(1) O(1) C(1) 171.8(2) . . . . yes
O(5) Ru(1) O(2) C(1) -175.2(2) . . . 3_556 yes
O(5) Ru(1) O(3) C(16) -179.1(2) . . . . yes
O(5) Ru(1) O(4) C(16) -178.3(2) . . . 3_556 yes
O(5) C(31) C(32) C(33) -14.1(4) . . . . yes
O(5) C(34) C(33) C(32) 25.8(4) . . . . yes
O(6) Ru(2) Ru(2) O(6) 180.0 . . 3_455 3_455 yes
O(6) Ru(2) Ru(2) O(7) -2.09(9) . . 3_455 3_455 yes
O(6) Ru(2) Ru(2) O(8) -91.67(9) . . 3_455 3_455 yes
O(6) Ru(2) Ru(2) O(9) 88.29(9) . . 3_455 3_455 yes
O(6) Ru(2) Ru(2) O(10) 132.2(6) . . 3_455 3_455 yes
O(6) Ru(2) O(7) C(35) -71(2) . . . 3_455 yes
O(6) Ru(2) O(8) C(50) -88.6(2) . . . . yes
O(6) Ru(2) O(9) C(50) 90.1(2) . . . 3_455 yes
O(6) Ru(2) O(10) C(65) 49.9(3) . . . . yes
O(6) Ru(2) O(10) C(68) -136.9(4) . . . . yes
O(6) C(35) C(36) C(37) -45.0(4) . . . . yes
O(6) C(35) C(36) C(49) 134.7(3) . . . . yes
O(7) Ru(2) Ru(2) O(7) 180.0 . . 3_455 3_455 yes
O(7) Ru(2) Ru(2) O(8) 90.41(9) . . 3_455 3_455 yes
O(7) Ru(2) Ru(2) O(9) -89.63(9) . . 3_455 3_455 yes
O(7) Ru(2) Ru(2) O(10) -45.7(7) . . 3_455 3_455 yes
O(7) Ru(2) O(6) C(35) 70(2) . . . . yes
O(7) Ru(2) O(8) C(50) 90.6(2) . . . . yes
O(7) Ru(2) O(9) C(50) -89.1(2) . . . 3_455 yes
O(7) Ru(2) O(10) C(65) -132.1(3) . . . . yes
O(7) Ru(2) O(10) C(68) 41.1(4) . . . . yes
O(7) C(35) C(36) C(37) -135.1(3) . 3_455 3_455 3_455 yes
O(7) C(35) C(36) C(49) 45.3(4) . 3_455 3_455 3_455 yes
O(8) Ru(2) Ru(2) O(8) 180.0 . . 3_455 3_455 yes
O(8) Ru(2) Ru(2) O(9) -0.04(9) . . 3_455 3_455 yes
O(8) Ru(2) Ru(2) O(10) 43.9(7) . . 3_455 3_455 yes
O(8) Ru(2) O(6) C(35) 92.4(2) . . . . yes
O(8) Ru(2) O(7) C(35) -93.0(2) . . . 3_455 yes
O(8) Ru(2) O(9) C(50) -2(7) . . . 3_455 yes
O(8) Ru(2) O(10) C(65) 138.0(3) . . . . yes
O(8) Ru(2) O(10) C(68) -48.8(4) . . . . yes
O(8) C(50) C(51) C(52) -84.5(4) . . . . yes
O(8) C(50) C(51) C(64) 91.1(4) . . . . yes
O(9) Ru(2) Ru(2) O(9) 180.0 . . 3_455 3_455 yes
O(9) Ru(2) Ru(2) O(10) -136.1(6) . . 3_455 3_455 yes
O(9) Ru(2) O(6) C(35) -87.0(2) . . . . yes
O(9) Ru(2) O(7) C(35) 86.3(2) . . . 3_455 yes
O(9) Ru(2) O(8) C(50) 4(7) . . . . yes
O(9) Ru(2) O(10) C(65) -42.0(3) . . . . yes
O(9) Ru(2) O(10) C(68) 131.2(4) . . . . yes
O(9) C(50) C(51) C(52) -95.3(4) . 3_455 3_455 3_455 yes
O(9) C(50) C(51) C(64) 89.0(4) . 3_455 3_455 3_455 yes
O(10) Ru(2) Ru(2) O(10) -180.0 . . 3_455 3_455 yes
O(10) Ru(2) O(6) C(35) -173.4(2) . . . . yes
O(10) Ru(2) O(7) C(35) 172.9(2) . . . 3_455 yes
O(10) Ru(2) O(8) C(50) -175.1(2) . . . . yes
O(10) Ru(2) O(9) C(50) 176.6(2) . . . 3_455 yes
O(10) C(65) C(66) C(67) 16.2(6) . . . . yes
O(10) C(68) C(67) C(66) 17.9(7) . . . . yes
C(1) C(2) C(3) C(4) 5.6(5) . . . . yes
C(1) C(2) C(3) C(8) -176.7(3) . . . . yes
C(1) C(2) C(15) C(10) 175.0(3) . . . . yes
C(1) C(2) C(15) C(14) -3.7(5) . . . . yes
C(2) C(3) C(4) C(5) 177.4(4) . . . . yes
C(2) C(3) C(8) C(7) -179.0(3) . . . . yes
C(2) C(3) C(8) C(9) 0.8(5) . . . . yes
C(2) C(15) C(10) C(9) 2.8(5) . . . . yes
C(2) C(15) C(10) C(11) -178.0(3) . . . . yes
C(2) C(15) C(14) C(13) 179.1(3) . . . . yes
C(3) C(2) C(15) C(10) -3.6(5) . . . . yes
C(3) C(2) C(15) C(14) 177.7(3) . . . . yes
C(3) C(4) C(5) C(6) 1.4(6) . . . . yes
C(3) C(8) C(7) C(6) 1.6(6) . . . . yes
C(3) C(8) C(9) C(10) -1.5(6) . . . . yes
C(4) C(3) C(2) C(15) -175.8(3) . . . . yes
C(4) C(3) C(8) C(7) -1.2(5) . . . . yes
C(4) C(3) C(8) C(9) 178.6(3) . . . . yes
C(4) C(5) C(6) C(7) -1.0(7) . . . . yes
C(5) C(4) C(3) C(8) -0.3(5) . . . . yes
C(5) C(6) C(7) C(8) -0.5(7) . . . . yes
C(6) C(7) C(8) C(9) -178.2(4) . . . . yes
C(7) C(8) C(9) C(10) 178.3(4) . . . . yes
C(8) C(3) C(2) C(15) 1.9(5) . . . . yes
C(8) C(9) C(10) C(11) -179.4(3) . . . . yes
C(8) C(9) C(10) C(15) -0.3(6) . . . . yes
C(9) C(10) C(11) C(12) 177.6(4) . . . . yes
C(9) C(10) C(15) C(14) -178.4(3) . . . . yes
C(10) C(11) C(12) C(13) 1.1(6) . . . . yes
C(10) C(15) C(14) C(13) 0.5(5) . . . . yes
C(11) C(10) C(15) C(14) 0.7(5) . . . . yes
C(11) C(12) C(13) C(14) 0.1(6) . . . . yes
C(12) C(11) C(10) C(15) -1.6(6) . . . . yes
C(12) C(13) C(14) C(15) -1.0(6) . . . . yes
C(16) C(17) C(18) C(19) -5.0(5) . . . . yes
C(16) C(17) C(18) C(23) 173.5(3) . . . . yes
C(16) C(17) C(30) C(25) -173.2(3) . . . . yes
C(16) C(17) C(30) C(29) 6.1(5) . . . . yes
C(17) C(18) C(19) C(20) 179.2(3) . . . . yes
C(17) C(18) C(23) C(22) -179.7(3) . . . . yes
C(17) C(18) C(23) C(24) 0.6(5) . . . . yes
C(17) C(30) C(25) C(24) -1.0(5) . . . . yes
C(17) C(30) C(25) C(26) 178.7(3) . . . . yes
C(17) C(30) C(29) C(28) -178.0(3) . . . . yes
C(18) C(17) C(30) C(25) 1.2(5) . . . . yes
C(18) C(17) C(30) C(29) -179.5(3) . . . . yes
C(18) C(19) C(20) C(21) 0.6(5) . . . . yes
C(18) C(23) C(22) C(21) 0.3(5) . . . . yes
C(18) C(23) C(24) C(25) -0.5(5) . . . . yes
C(19) C(18) C(17) C(30) -179.5(3) . . . . yes
C(19) C(18) C(23) C(22) -1.1(4) . . . . yes
C(19) C(18) C(23) C(24) 179.2(3) . . . . yes
C(19) C(20) C(21) C(22) -1.5(6) . . . . yes
C(20) C(19) C(18) C(23) 0.7(5) . . . . yes
C(20) C(21) C(22) C(23) 1.0(6) . . . . yes
C(21) C(22) C(23) C(24) -180.0(4) . . . . yes
C(22) C(23) C(24) C(25) 179.8(3) . . . . yes
C(23) C(18) C(17) C(30) -1.0(5) . . . . yes
C(23) C(24) C(25) C(26) -179.0(3) . . . . yes
C(23) C(24) C(25) C(30) 0.7(5) . . . . yes
C(24) C(25) C(26) C(27) 179.2(4) . . . . yes
C(24) C(25) C(30) C(29) 179.7(3) . . . . yes
C(25) C(26) C(27) C(28) 0.9(6) . . . . yes
C(25) C(30) C(29) C(28) 1.3(5) . . . . yes
C(26) C(25) C(30) C(29) -0.6(5) . . . . yes
C(26) C(27) C(28) C(29) -0.3(6) . . . . yes
C(27) C(26) C(25) C(30) -0.5(6) . . . . yes
C(27) C(28) C(29) C(30) -0.8(6) . . . . yes
C(31) O(5) C(34) C(33) -36.2(4) . . . . yes
C(31) C(32) C(33) C(34) -7.2(4) . . . . yes
C(32) C(31) O(5) C(34) 31.0(4) . . . . yes
C(35) C(36) C(37) C(38) -4.8(5) . . . . yes
C(35) C(36) C(37) C(42) 177.4(3) . . . . yes
C(35) C(36) C(49) C(44) -175.4(3) . . . . yes
C(35) C(36) C(49) C(48) 4.6(5) . . . . yes
C(36) C(37) C(38) C(39) -176.3(4) . . . . yes
C(36) C(37) C(42) C(41) 177.2(3) . . . . yes
C(36) C(37) C(42) C(43) -1.6(5) . . . . yes
C(36) C(49) C(44) C(43) -2.3(5) . . . . yes
C(36) C(49) C(44) C(45) -179.8(3) . . . . yes
C(36) C(49) C(48) C(47) 178.7(4) . . . . yes
C(37) C(36) C(49) C(44) 4.2(5) . . . . yes
C(37) C(36) C(49) C(48) -175.8(3) . . . . yes
C(37) C(38) C(39) C(40) -1.1(6) . . . . yes
C(37) C(42) C(41) C(40) -0.3(7) . . . . yes
C(37) C(42) C(43) C(44) 3.7(6) . . . . yes
C(38) C(37) C(36) C(49) 175.6(3) . . . . yes
C(38) C(37) C(42) C(41) -0.9(5) . . . . yes
C(38) C(37) C(42) C(43) -179.6(3) . . . . yes
C(38) C(39) C(40) C(41) -0.1(7) . . . . yes
C(39) C(38) C(37) C(42) 1.6(5) . . . . yes
C(39) C(40) C(41) C(42) 0.8(8) . . . . yes
C(40) C(41) C(42) C(43) 178.4(5) . . . . yes
C(41) C(42) C(43) C(44) -175.1(4) . . . . yes
C(42) C(37) C(36) C(49) -2.3(5) . . . . yes
C(42) C(43) C(44) C(45) 175.7(4) . . . . yes
C(42) C(43) C(44) C(49) -1.7(6) . . . . yes
C(43) C(44) C(45) C(46) -176.0(4) . . . . yes
C(43) C(44) C(49) C(48) 177.7(3) . . . . yes
C(44) C(45) C(46) C(47) -2.0(7) . . . . yes
C(44) C(49) C(48) C(47) -1.3(6) . . . . yes
C(45) C(44) C(49) C(48) 0.2(5) . . . . yes
C(45) C(46) C(47) C(48) 1.0(8) . . . . yes
C(46) C(45) C(44) C(49) 1.4(6) . . . . yes
C(46) C(47) C(48) C(49) 0.7(7) . . . . yes
C(50) C(51) C(52) C(53) -5.4(6) . . . . yes
C(50) C(51) C(52) C(57) 175.7(3) . . . . yes
C(50) C(51) C(64) C(59) -174.8(3) . . . . yes
C(50) C(51) C(64) C(63) 3.2(5) . . . . yes
C(51) C(52) C(53) C(54) 179.8(4) . . . . yes
C(51) C(52) C(57) C(56) -177.9(4) . . . . yes
C(51) C(52) C(57) C(58) -0.9(6) . . . . yes
C(51) C(64) C(59) C(58) -0.7(6) . . . . yes
C(51) C(64) C(59) C(60) 175.8(4) . . . . yes
C(51) C(64) C(63) C(62) -176.4(4) . . . . yes
C(52) C(51) C(64) C(59) 0.7(5) . . . . yes
C(52) C(51) C(64) C(63) 178.7(4) . . . . yes
C(52) C(53) C(54) C(55) -1.8(8) . . . . yes
C(52) C(57) C(56) C(55) -2.0(9) . . . . yes
C(52) C(57) C(58) C(59) 0.9(7) . . . . yes
C(53) C(52) C(51) C(64) 179.0(4) . . . . yes
C(53) C(52) C(57) C(56) 3.2(6) . . . . yes
C(53) C(52) C(57) C(58) -179.8(4) . . . . yes
C(53) C(54) C(55) C(56) 3(1) . . . . yes
C(54) C(53) C(52) C(57) -1.3(6) . . . . yes
C(54) C(55) C(56) C(57) -1(1) . . . . yes
C(55) C(56) C(57) C(58) -178.8(6) . . . . yes
C(56) C(57) C(58) C(59) 177.7(5) . . . . yes
C(57) C(52) C(51) C(64) 0.1(6) . . . . yes
C(57) C(58) C(59) C(60) -176.5(4) . . . . yes
C(57) C(58) C(59) C(64) -0.1(7) . . . . yes
C(58) C(59) C(60) C(61) 177.5(5) . . . . yes
C(58) C(59) C(64) C(63) -178.8(4) . . . . yes
C(59) C(60) C(61) C(62) 0.8(8) . . . . yes
C(59) C(64) C(63) C(62) 1.7(6) . . . . yes
C(60) C(59) C(64) C(63) -2.3(6) . . . . yes
C(60) C(61) C(62) C(63) -1.5(8) . . . . yes
C(61) C(60) C(59) C(64) 1.1(7) . . . . yes
C(61) C(62) C(63) C(64) 0.2(7) . . . . yes
C(65) O(10) C(68) C(67) -7.6(6) . . . . yes
C(65) C(66) C(67) C(68) -20.7(7) . . . . yes
C(66) C(65) O(10) C(68) -4.7(5) . . . . yes
C(66) C(65) O(10) C(68) -4.7(5) . . . . yes
